data_4512489
loop_
_publ_author_name
'Tseng, Kuei-Nin T.'
'Kampf, Jeff W.'
'Szymczak, Nathaniel K.'

_publ_section_title
;
 Regulation of Iron-Catalyzed Olefin Hydroboration by Ligand Modifications
 at a Remote Site
;
_journal_issue 1
_journal_name_full 'ACS Catalysis'
_journal_page_first 411
_journal_paper_doi 10.1021/cs501820w
_journal_volume 5
_journal_year 2015
_chemical_formula_moiety 'C20 H16 Br Fe N5'
_chemical_formula_sum 'C20 H16 Br Fe N5'
_chemical_formula_weight 462.14
_chemical_name_systematic
; 
 ? 
;
_space_group_IT_number 15
_symmetry_cell_setting monoclinic
_symmetry_space_group_name_Hall '-C 2yc'
_symmetry_space_group_name_H-M 'C 1 2/c 1'
_atom_sites_solution_hydrogens geom
_atom_sites_solution_primary direct
_atom_sites_solution_secondary difmap
_audit_creation_method SHELXL-97
_cell_angle_alpha 90.00
_cell_angle_beta 96.250(7)
_cell_angle_gamma 90.00
_cell_formula_units_Z 8
_cell_length_a 16.8470(3)
_cell_length_b 13.0275(2)
_cell_length_c 16.3223(12)
_cell_measurement_reflns_used 17830
_cell_measurement_temperature 85(2)
_cell_measurement_theta_max 68.30
_cell_measurement_theta_min 4.30
_cell_volume 3561.0(3)
_computing_cell_refinement 'CrystalClear-SM Expert 2.0 r12'
_computing_data_collection 'CrystalClear-SM Expert 2.0 r12 (Rigaku, 2011)'
_computing_data_reduction 'CrystalClear-SM Expert 2.0 r12'
_computing_molecular_graphics 'Bruker SHELXTL'
_computing_publication_material 'Bruker SHELXTL'
_computing_structure_refinement 'SHELXL-97 (Sheldrick, 1997)'
_computing_structure_solution 'SHELXS-97 (Sheldrick, 1990)'
_diffrn_ambient_temperature 85(2)
_diffrn_detector_area_resol_mean 14.629
_diffrn_measured_fraction_theta_full 0.997
_diffrn_measured_fraction_theta_max 0.997
_diffrn_measurement_device_type 'Rigaku Saturn944+ CCD'
_diffrn_measurement_method \w
_diffrn_radiation_monochromator confocal
_diffrn_radiation_source 'micro-focus rotating anode'
_diffrn_radiation_type CuK\a
_diffrn_radiation_wavelength 1.54178
_diffrn_reflns_av_R_equivalents 0.0847
_diffrn_reflns_av_sigmaI/netI 0.0507
_diffrn_reflns_limit_h_max 15
_diffrn_reflns_limit_h_min -20
_diffrn_reflns_limit_k_max 15
_diffrn_reflns_limit_k_min -15
_diffrn_reflns_limit_l_max 19
_diffrn_reflns_limit_l_min -19
_diffrn_reflns_number 26769
_diffrn_reflns_theta_full 68.18
_diffrn_reflns_theta_max 68.18
_diffrn_reflns_theta_min 4.30
_exptl_absorpt_coefficient_mu 9.542
_exptl_absorpt_correction_T_max 0.8321
_exptl_absorpt_correction_T_min 0.5983
_exptl_absorpt_correction_type multi-scan
_exptl_absorpt_process_details
;
    Higashi, T. (1995). Program for Absorption Correction.
    Rigaku Corporation, Tokyo, Japan.
;
_exptl_crystal_colour brown
_exptl_crystal_density_diffrn 1.724
_exptl_crystal_density_method 'not measured'
_exptl_crystal_description plate
_exptl_crystal_F_000 1856
_exptl_crystal_size_max 0.06
_exptl_crystal_size_mid 0.04
_exptl_crystal_size_min 0.02
_refine_diff_density_max 0.927
_refine_diff_density_min -0.527
_refine_diff_density_rms 0.111
_refine_ls_extinction_method none
_refine_ls_goodness_of_fit_ref 1.099
_refine_ls_hydrogen_treatment constr
_refine_ls_matrix_type full
_refine_ls_number_parameters 246
_refine_ls_number_reflns 3257
_refine_ls_number_restraints 0
_refine_ls_restrained_S_all 1.099
_refine_ls_R_factor_all 0.0398
_refine_ls_R_factor_gt 0.0390
_refine_ls_shift/su_max 0.000
_refine_ls_shift/su_mean 0.000
_refine_ls_structure_factor_coef Fsqd
_refine_ls_weighting_details 'calc w=1/[\s^2^(Fo^2^)+(0.0637P)^2^+7.7195P] where P=(Fo^2^+2Fc^2^)/3'
_refine_ls_weighting_scheme calc
_refine_ls_wR_factor_gt 0.1091
_refine_ls_wR_factor_ref 0.1097
_reflns_number_gt 3151
_reflns_number_total 3257
_reflns_threshold_expression >2sigma(I)
_cod_data_source_file cs501820w_si_001.cif
_cod_data_source_block kt2166
_cod_depositor_comments 'Adding full bibliography for 4512489--4512491.cif.'
_cod_original_sg_symbol_H-M C2/c
_cod_database_code 4512489

loop_
_symmetry_equiv_pos_as_xyz
'x, y, z'
'-x, y, -z+1/2'
'x+1/2, y+1/2, z'
'-x+1/2, y+1/2, -z+1/2'
'-x, -y, -z'
'x, -y, z-1/2'
'-x+1/2, -y+1/2, -z'
'x+1/2, -y+1/2, z-1/2'

loop_
_atom_site_label
_atom_site_type_symbol
_atom_site_fract_x
_atom_site_fract_y
_atom_site_fract_z
_atom_site_U_iso_or_equiv
_atom_site_adp_type
_atom_site_occupancy
_atom_site_symmetry_multiplicity
_atom_site_calc_flag
_atom_site_refinement_flags
Br1 Br 0.327493(18) -0.11052(2) 0.080073(18) 0.01889(14) Uani 1 1 d .
Fe1 Fe 0.28493(3) 0.06729(4) 0.07166(3) 0.01658(16) Uani 1 1 d .
N1 N 0.32792(17) 0.11760(18) -0.04032(16) 0.0183(5) Uani 1 1 d .
N2 N 0.19560(16) 0.1309(2) -0.11843(15) 0.0188(5) Uani 1 1 d .
N3 N 0.17717(16) 0.11269(18) 0.02587(15) 0.0175(5) Uani 1 1 d .
N4 N 0.10784(16) 0.10921(18) 0.14773(16) 0.0191(5) Uani 1 1 d .
N5 N 0.25170(16) 0.10658(18) 0.19013(16) 0.0185(6) Uani 1 1 d .
C1 C 0.4077(2) 0.1206(2) -0.04485(19) 0.0178(6) Uani 1 1 d .
C2 C 0.44087(19) 0.1338(2) -0.11807(19) 0.0204(6) Uani 1 1 d .
H2B H 0.4972 0.1355 -0.1185 0.024 Uiso 1 1 calc R
C3 C 0.39071(19) 0.1444(2) -0.19094(18) 0.0200(6) Uani 1 1 d .
H3A H 0.4121 0.1527 -0.2420 0.024 Uiso 1 1 calc R
C4 C 0.30934(19) 0.1425(2) -0.18780(18) 0.0195(6) Uani 1 1 d .
H4B H 0.2742 0.1499 -0.2371 0.023 Uiso 1 1 calc R
C5 C 0.27808(19) 0.1299(2) -0.11217(18) 0.0176(6) Uani 1 1 d .
C6 C 0.15335(19) 0.1239(2) -0.05679(19) 0.0173(6) Uani 1 1 d .
C7 C 0.06538(19) 0.1283(2) -0.06873(18) 0.0177(6) Uani 1 1 d .
C8 C 0.0124(2) 0.1360(3) -0.13920(19) 0.0216(6) Uani 1 1 d .
H8A H 0.0306 0.1354 -0.1923 0.026 Uiso 1 1 calc R
C9 C -0.0681(2) 0.1446(3) -0.1300(2) 0.0240(7) Uani 1 1 d .
H9A H -0.1059 0.1494 -0.1775 0.029 Uiso 1 1 calc R
C10 C -0.09446(19) 0.1464(3) -0.0517(2) 0.0224(6) Uani 1 1 d .
H10A H -0.1498 0.1542 -0.0467 0.027 Uiso 1 1 calc R
C11 C -0.04084(19) 0.1369(3) 0.01896(19) 0.0206(6) Uani 1 1 d .
H11A H -0.0588 0.1376 0.0721 0.025 Uiso 1 1 calc R
C12 C 0.0395(2) 0.1264(2) 0.00970(19) 0.0199(6) Uani 1 1 d .
C13 C 0.11143(19) 0.1150(2) 0.06890(19) 0.0175(6) Uani 1 1 d .
C14 C 0.17398(19) 0.1078(2) 0.20622(19) 0.0177(6) Uani 1 1 d .
C15 C 0.1539(2) 0.1123(2) 0.2877(2) 0.0215(7) Uani 1 1 d .
H15A H 0.0995 0.1097 0.2979 0.026 Uiso 1 1 calc R
C16 C 0.2133(2) 0.1206(2) 0.35241(19) 0.0230(7) Uani 1 1 d .
H16A H 0.2003 0.1236 0.4076 0.028 Uiso 1 1 calc R
C17 C 0.2925(2) 0.1244(2) 0.33563(19) 0.0226(7) Uani 1 1 d .
H17A H 0.3344 0.1326 0.3791 0.027 Uiso 1 1 calc R
C18 C 0.3096(2) 0.1161(2) 0.2549(2) 0.0204(6) Uani 1 1 d .
C19 C 0.46127(19) 0.1109(2) 0.03484(19) 0.0190(6) Uani 1 1 d .
H19A H 0.4493 0.1662 0.0723 0.029 Uiso 1 1 calc R
H19B H 0.5172 0.1159 0.0238 0.029 Uiso 1 1 calc R
H19C H 0.4522 0.0444 0.0603 0.029 Uiso 1 1 calc R
C20 C 0.3939(2) 0.1177(3) 0.2351(2) 0.0234(7) Uani 1 1 d .
H20A H 0.4053 0.0543 0.2063 0.035 Uiso 1 1 calc R
H20B H 0.4300 0.1231 0.2862 0.035 Uiso 1 1 calc R
H20C H 0.4018 0.1768 0.1997 0.035 Uiso 1 1 calc R

loop_
_atom_site_aniso_label
_atom_site_aniso_U_11
_atom_site_aniso_U_22
_atom_site_aniso_U_33
_atom_site_aniso_U_23
_atom_site_aniso_U_13
_atom_site_aniso_U_12
Br1 0.0186(2) 0.0190(2) 0.0189(2) 0.00109(10) 0.00113(13) 0.00137(10)
Fe1 0.0170(3) 0.0196(3) 0.0131(3) 0.00090(16) 0.00153(18) 0.00281(17)
N1 0.0186(14) 0.0189(12) 0.0172(12) -0.0004(9) 0.0012(10) 0.0003(9)
N2 0.0195(14) 0.0200(12) 0.0169(12) 0.0013(10) 0.0013(10) 0.0000(10)
N3 0.0176(13) 0.0206(13) 0.0139(12) 0.0008(9) 0.0000(10) 0.0016(9)
N4 0.0178(13) 0.0215(13) 0.0181(13) -0.0002(9) 0.0027(10) 0.0004(9)
N5 0.0206(15) 0.0184(13) 0.0162(13) 0.0009(9) 0.0000(11) 0.0013(9)
C1 0.0201(16) 0.0152(13) 0.0179(14) 0.0010(11) 0.0018(12) 0.0008(11)
C2 0.0164(15) 0.0223(14) 0.0230(15) 0.0017(12) 0.0051(12) 0.0010(12)
C3 0.0226(16) 0.0210(15) 0.0169(14) 0.0015(11) 0.0052(12) -0.0024(12)
C4 0.0206(16) 0.0222(14) 0.0154(13) -0.0002(12) 0.0012(11) 0.0024(12)
C5 0.0187(16) 0.0182(13) 0.0158(14) -0.0005(11) 0.0009(11) 0.0017(11)
C6 0.0199(16) 0.0161(13) 0.0160(14) 0.0003(10) 0.0025(12) 0.0018(11)
C7 0.0162(15) 0.0200(13) 0.0167(14) 0.0005(11) 0.0007(11) -0.0014(11)
C8 0.0221(16) 0.0250(15) 0.0170(14) 0.0010(12) -0.0010(12) 0.0026(13)
C9 0.0230(17) 0.0264(16) 0.0213(15) 0.0015(13) -0.0032(12) -0.0048(13)
C10 0.0143(15) 0.0255(16) 0.0274(16) 0.0005(13) 0.0018(12) -0.0009(12)
C11 0.0136(15) 0.0276(15) 0.0209(15) 0.0028(12) 0.0035(12) -0.0010(12)
C12 0.0240(17) 0.0174(13) 0.0179(14) 0.0004(11) 0.0005(12) -0.0015(12)
C13 0.0168(15) 0.0168(14) 0.0185(15) -0.0002(10) 0.0002(12) 0.0013(10)
C14 0.0160(15) 0.0191(15) 0.0178(14) -0.0003(10) 0.0005(12) 0.0015(11)
C15 0.0219(17) 0.0253(16) 0.0170(15) 0.0028(11) 0.0016(12) 0.0025(12)
C16 0.0271(18) 0.0279(16) 0.0142(14) 0.0003(11) 0.0030(13) 0.0043(13)
C17 0.0267(18) 0.0253(15) 0.0150(15) -0.0002(12) -0.0012(12) -0.0017(13)
C18 0.0258(18) 0.0183(14) 0.0173(15) 0.0002(11) 0.0022(13) 0.0003(11)
C19 0.0142(15) 0.0239(16) 0.0188(14) -0.0013(11) 0.0012(11) -0.0011(11)
C20 0.0196(17) 0.0322(17) 0.0179(15) -0.0042(12) -0.0001(13) -0.0036(12)

loop_
_atom_type_symbol
_atom_type_description
_atom_type_scat_dispersion_real
_atom_type_scat_dispersion_imag
_atom_type_scat_source
C C 0.0181 0.0091 'International Tables Vol C Tables 4.2.6.8 and 6.1.1.4'
H H 0.0000 0.0000 'International Tables Vol C Tables 4.2.6.8 and 6.1.1.4'
N N 0.0311 0.0180 'International Tables Vol C Tables 4.2.6.8 and 6.1.1.4'
Fe Fe -1.1336 3.1974 'International Tables Vol C Tables 4.2.6.8 and 6.1.1.4'
Br Br -0.6763 1.2805 'International Tables Vol C Tables 4.2.6.8 and 6.1.1.4'

loop_
_geom_angle_atom_site_label_1
_geom_angle_atom_site_label_2
_geom_angle_atom_site_label_3
_geom_angle
N3 Fe1 N5 87.14(10)
N3 Fe1 N1 88.15(11)
N5 Fe1 N1 147.89(10)
N3 Fe1 Br1 124.12(7)
N5 Fe1 Br1 106.45(7)
N1 Fe1 Br1 102.44(7)
C1 N1 C5 117.9(3)
C1 N1 Fe1 119.0(2)
C5 N1 Fe1 122.1(2)
C6 N2 C5 125.0(3)
C6 N3 C13 109.5(3)
C6 N3 Fe1 124.2(2)
C13 N3 Fe1 124.8(2)
C13 N4 C14 124.3(3)
C14 N5 C18 118.0(3)
C14 N5 Fe1 122.0(2)
C18 N5 Fe1 119.3(2)
N1 C1 C2 123.1(3)
N1 C1 C19 117.1(3)
C2 C1 C19 119.8(3)
C1 C2 C3 119.1(3)
C1 C2 H2B 120.4
C3 C2 H2B 120.4
C4 C3 C2 118.8(3)
C4 C3 H3A 120.6
C2 C3 H3A 120.6
C3 C4 C5 120.3(3)
C3 C4 H4B 119.8
C5 C4 H4B 119.8
N1 C5 N2 125.4(3)
N1 C5 C4 120.7(3)
N2 C5 C4 113.8(3)
N2 C6 N3 130.0(3)
N2 C6 C7 121.5(3)
N3 C6 C7 108.4(3)
C8 C7 C12 121.8(3)
C8 C7 C6 131.5(3)
C12 C7 C6 106.7(3)
C7 C8 C9 117.9(3)
C7 C8 H8A 121.1
C9 C8 H8A 121.1
C8 C9 C10 120.8(3)
C8 C9 H9A 119.6
C10 C9 H9A 119.6
C11 C10 C9 121.0(3)
C11 C10 H10A 119.5
C9 C10 H10A 119.5
C12 C11 C10 118.2(3)
C12 C11 H11A 120.9
C10 C11 H11A 120.9
C11 C12 C7 120.3(3)
C11 C12 C13 133.0(3)
C7 C12 C13 106.6(3)
N4 C13 N3 129.3(3)
N4 C13 C12 122.2(3)
N3 C13 C12 108.6(3)
N5 C14 N4 125.7(3)
N5 C14 C15 121.1(3)
N4 C14 C15 113.1(3)
C16 C15 C14 119.9(3)
C16 C15 H15A 120.1
C14 C15 H15A 120.1
C15 C16 C17 118.9(3)
C15 C16 H16A 120.5
C17 C16 H16A 120.5
C18 C17 C16 119.2(3)
C18 C17 H17A 120.4
C16 C17 H17A 120.4
N5 C18 C17 122.7(3)
N5 C18 C20 116.8(3)
C17 C18 C20 120.5(3)
C1 C19 H19A 109.5
C1 C19 H19B 109.5
H19A C19 H19B 109.5
C1 C19 H19C 109.5
H19A C19 H19C 109.5
H19B C19 H19C 109.5
C18 C20 H20A 109.5
C18 C20 H20B 109.5
H20A C20 H20B 109.5
C18 C20 H20C 109.5
H20A C20 H20C 109.5
H20B C20 H20C 109.5

loop_
_geom_bond_atom_site_label_1
_geom_bond_atom_site_label_2
_geom_bond_distance
Br1 Fe1 2.4244(5)
Fe1 N3 1.977(3)
Fe1 N5 2.133(3)
Fe1 N1 2.141(3)
N1 C1 1.355(5)
N1 C5 1.375(4)
N2 C6 1.297(4)
N2 C5 1.382(4)
N3 C6 1.373(4)
N3 C13 1.375(4)
N4 C13 1.297(4)
N4 C14 1.386(4)
N5 C14 1.363(4)
N5 C18 1.364(4)
C1 C2 1.384(4)
C1 C19 1.505(4)
C2 C3 1.389(5)
C2 H2B 0.9500
C3 C4 1.378(5)
C3 H3A 0.9500
C4 C5 1.404(4)
C4 H4B 0.9500
C6 C7 1.475(5)
C7 C8 1.381(4)
C7 C12 1.397(4)
C8 C9 1.385(5)
C8 H8A 0.9500
C9 C10 1.398(5)
C9 H9A 0.9500
C10 C11 1.391(5)
C10 H10A 0.9500
C11 C12 1.385(5)
C11 H11A 0.9500
C12 C13 1.473(5)
C14 C15 1.408(4)
C15 C16 1.378(5)
C15 H15A 0.9500
C16 C17 1.393(5)
C16 H16A 0.9500
C17 C18 1.382(4)
C17 H17A 0.9500
C18 C20 1.491(5)
C19 H19A 0.9800
C19 H19B 0.9800
C19 H19C 0.9800
C20 H20A 0.9800
C20 H20B 0.9800
C20 H20C 0.9800

loop_
_geom_torsion_atom_site_label_1
_geom_torsion_atom_site_label_2
_geom_torsion_atom_site_label_3
_geom_torsion_atom_site_label_4
_geom_torsion
N3 Fe1 N1 C1 170.6(2)
N5 Fe1 N1 C1 89.0(3)
Br1 Fe1 N1 C1 -64.8(2)
N3 Fe1 N1 C5 -21.0(2)
N5 Fe1 N1 C5 -102.6(3)
Br1 Fe1 N1 C5 103.6(2)
N5 Fe1 N3 C6 170.8(2)
N1 Fe1 N3 C6 22.6(2)
Br1 Fe1 N3 C6 -81.2(2)
N5 Fe1 N3 C13 -24.6(2)
N1 Fe1 N3 C13 -172.9(2)
Br1 Fe1 N3 C13 83.3(2)
N3 Fe1 N5 C14 25.3(2)
N1 Fe1 N5 C14 107.2(3)
Br1 Fe1 N5 C14 -99.5(2)
N3 Fe1 N5 C18 -164.6(2)
N1 Fe1 N5 C18 -82.6(3)
Br1 Fe1 N5 C18 70.6(2)
C5 N1 C1 C2 -1.0(4)
Fe1 N1 C1 C2 167.9(2)
C5 N1 C1 C19 177.8(2)
Fe1 N1 C1 C19 -13.3(3)
N1 C1 C2 C3 -0.1(5)
C19 C1 C2 C3 -178.9(3)
C1 C2 C3 C4 0.7(5)
C2 C3 C4 C5 -0.2(5)
C1 N1 C5 N2 -178.7(3)
Fe1 N1 C5 N2 12.8(4)
C1 N1 C5 C4 1.5(4)
Fe1 N1 C5 C4 -167.0(2)
C6 N2 C5 N1 2.4(5)
C6 N2 C5 C4 -177.7(3)
C3 C4 C5 N1 -1.0(5)
C3 C4 C5 N2 179.2(3)
C5 N2 C6 N3 -1.0(5)
C5 N2 C6 C7 178.4(3)
C13 N3 C6 N2 176.3(3)
Fe1 N3 C6 N2 -17.1(4)
C13 N3 C6 C7 -3.2(3)
Fe1 N3 C6 C7 163.42(19)
N2 C6 C7 C8 2.6(5)
N3 C6 C7 C8 -177.9(3)
N2 C6 C7 C12 -175.6(3)
N3 C6 C7 C12 3.9(3)
C12 C7 C8 C9 1.7(5)
C6 C7 C8 C9 -176.2(3)
C7 C8 C9 C10 0.6(5)
C8 C9 C10 C11 -1.7(5)
C9 C10 C11 C12 0.5(5)
C10 C11 C12 C7 1.8(5)
C10 C11 C12 C13 179.9(3)
C8 C7 C12 C11 -2.9(5)
C6 C7 C12 C11 175.5(3)
C8 C7 C12 C13 178.5(3)
C6 C7 C12 C13 -3.1(3)
C14 N4 C13 N3 5.7(5)
C14 N4 C13 C12 -173.9(3)
C6 N3 C13 N4 -178.4(3)
Fe1 N3 C13 N4 15.1(4)
C6 N3 C13 C12 1.2(3)
Fe1 N3 C13 C12 -165.24(19)
C11 C12 C13 N4 2.6(5)
C7 C12 C13 N4 -179.1(3)
C11 C12 C13 N3 -177.0(3)
C7 C12 C13 N3 1.3(3)
C18 N5 C14 N4 173.3(3)
Fe1 N5 C14 N4 -16.5(4)
C18 N5 C14 C15 -3.9(4)
Fe1 N5 C14 C15 166.4(2)
C13 N4 C14 N5 -3.8(4)
C13 N4 C14 C15 173.6(3)
N5 C14 C15 C16 3.1(4)
N4 C14 C15 C16 -174.4(3)
C14 C15 C16 C17 0.1(5)
C15 C16 C17 C18 -2.3(5)
C14 N5 C18 C17 1.6(4)
Fe1 N5 C18 C17 -169.0(2)
C14 N5 C18 C20 -178.2(3)
Fe1 N5 C18 C20 11.3(3)
C16 C17 C18 N5 1.5(5)
C16 C17 C18 C20 -178.7(3)
